data_2207536
loop_
_publ_author_name
'Xu, Hong Xia'
'Ma, Jian Ping'
'Huang, Ru Qi'
'Dong, Yu Bin'

_publ_section_title
;Tetraaquabis[5-(4-pyridyl)-1,3,4-oxadiazole-2-thiolato-\k<i>N</i>^4^]zinc(II)
 dihydrate
;
_journal_coeditor_code FL6202
_journal_issue 12
_journal_name_full 'Acta Crystallographica Section E'
_journal_page_first m2462
_journal_page_last m2463
_journal_paper_doi 10.1107/S1600536805034987
_journal_volume 61
_journal_year 2005
_chemical_formula_iupac '[Zn (C7 H4 N3 O S)2 (H2 O)4] , 2H2 O'
_chemical_formula_moiety 'C14 H16 N6 O6 S2 Zn , 2H2 O1'
_chemical_formula_sum 'C14 H20 N6 O8 S2 Zn'
_chemical_formula_weight 529.85
_chemical_name_systematic
;
Tetraaquabis[5-(4-pyridyl)-1,3,4-oxadiazole-2-thiolato-\kN^4^]zinc(II)
dihydrate
;
_space_group_IT_number 2
_symmetry_cell_setting triclinic
_symmetry_space_group_name_Hall '-P 1'
_symmetry_space_group_name_H-M 'P -1'
_atom_sites_solution_hydrogens geom
_atom_sites_solution_primary direct
_atom_sites_solution_secondary difmap
_audit_creation_method SHELXL97
_cell_angle_alpha 90.414(8)
_cell_angle_beta 90.672(7)
_cell_angle_gamma 105.677(7)
_cell_formula_units_Z 1
_cell_length_a 7.028(4)
_cell_length_b 7.981(5)
_cell_length_c 9.690(6)
_cell_measurement_reflns_used 2297
_cell_measurement_temperature 298(2)
_cell_measurement_theta_max 27.827
_cell_measurement_theta_min 2.651
_cell_volume 523.2(5)
_computing_cell_refinement SMART
_computing_data_collection 'SMART (Bruker, 1997)'
_computing_data_reduction 'SAINT (Bruker, 1997)'
_computing_molecular_graphics 'SHELXTL (Bruker, 2001)'
_computing_publication_material SHELXTL
_computing_structure_refinement 'SHELXL97 (Sheldrick, 1997)'
_computing_structure_solution 'SHELXS97 (Sheldrick, 1997)'
_diffrn_ambient_temperature 298(2)
_diffrn_measured_fraction_theta_full 0.981
_diffrn_measured_fraction_theta_max 0.981
_diffrn_measurement_device_type 'Bruker SMART CCD area-detector'
_diffrn_measurement_method '\f and \w'
_diffrn_radiation_monochromator graphite
_diffrn_radiation_source 'fine-focus sealed tube'
_diffrn_radiation_type MoK\a
_diffrn_radiation_wavelength 0.71073
_diffrn_reflns_av_R_equivalents 0.0141
_diffrn_reflns_av_sigmaI/netI 0.0270
_diffrn_reflns_limit_h_max 8
_diffrn_reflns_limit_h_min -8
_diffrn_reflns_limit_k_max 9
_diffrn_reflns_limit_k_min -4
_diffrn_reflns_limit_l_max 11
_diffrn_reflns_limit_l_min -11
_diffrn_reflns_number 2684
_diffrn_reflns_theta_full 25.03
_diffrn_reflns_theta_max 25.03
_diffrn_reflns_theta_min 2.65
_exptl_absorpt_coefficient_mu 1.429
_exptl_absorpt_correction_T_max 0.7830
_exptl_absorpt_correction_T_min 0.5657
_exptl_absorpt_correction_type multi-scan
_exptl_absorpt_process_details '(SADABS; Sheldrick, 1996)'
_exptl_crystal_colour yellow
_exptl_crystal_density_diffrn 1.682
_exptl_crystal_density_method 'not measured'
_exptl_crystal_description block
_exptl_crystal_F_000 272
_exptl_crystal_size_max 0.45
_exptl_crystal_size_mid 0.20
_exptl_crystal_size_min 0.18
_refine_diff_density_max 0.197
_refine_diff_density_min -0.310
_refine_ls_extinction_method none
_refine_ls_goodness_of_fit_ref 1.064
_refine_ls_hydrogen_treatment constr
_refine_ls_matrix_type full
_refine_ls_number_parameters 142
_refine_ls_number_reflns 1823
_refine_ls_number_restraints 9
_refine_ls_restrained_S_all 1.064
_refine_ls_R_factor_all 0.0267
_refine_ls_R_factor_gt 0.0261
_refine_ls_shift/su_max 0.001
_refine_ls_shift/su_mean 0.000
_refine_ls_structure_factor_coef Fsqd
_refine_ls_weighting_details 'calc w = 1/[\s^2^(Fo^2^)+(0.0342P)^2^+0.1713P] where P = (Fo^2^+2Fc^2^)/3'
_refine_ls_weighting_scheme calc
_refine_ls_wR_factor_gt 0.0670
_refine_ls_wR_factor_ref 0.0674
_reflns_number_gt 1764
_reflns_number_total 1823
_reflns_threshold_expression I>2\s(I)
_cod_data_source_file fl6202.cif
_cod_data_source_block I
_cod_original_sg_symbol_Hall '-P1 '
_cod_database_code 2207536

loop_
_symmetry_equiv_pos_as_xyz
'x, y, z'
'-x, -y, -z'

loop_
_atom_site_label
_atom_site_fract_x
_atom_site_fract_y
_atom_site_fract_z
_atom_site_U_iso_or_equiv
_atom_site_adp_type
_atom_site_calc_flag
_atom_site_refinement_flags
_atom_site_occupancy
_atom_site_type_symbol
O4 0.9929(2) 0.42182(18) 0.23317(14) 0.0383(4) Uani d D 1 O
Zn1 0.5000 0.5000 0.5000 0.02811(12) Uani d S 1 Zn
N1 0.1523(3) -0.2494(2) 1.12497(17) 0.0326(4) Uani d . 1 N
N2 0.2026(3) -0.1919(2) 0.99133(17) 0.0331(4) Uani d . 1 N
N3 0.4279(2) 0.3291(2) 0.66924(16) 0.0275(4) Uani d . 1 N
C1 0.1679(3) -0.1120(2) 1.20341(19) 0.0268(4) Uani d . 1 C
C2 0.2477(3) -0.0245(3) 0.99679(19) 0.0275(4) Uani d . 1 C
C3 0.3118(3) 0.0985(3) 0.88519(19) 0.0261(4) Uani d . 1 C
C4 0.3472(3) 0.0396(3) 0.7559(2) 0.0295(4) Uani d . 1 C
H4 0.3331 -0.0781 0.7395 0.035 Uiso calc R 1 H
C5 0.4037(3) 0.1586(3) 0.65196(19) 0.0285(4) Uani d . 1 C
H5 0.4263 0.1181 0.5651 0.034 Uiso calc R 1 H
C6 0.3957(3) 0.3858(3) 0.7951(2) 0.0315(4) Uani d . 1 C
H6 0.4137 0.5045 0.8090 0.038 Uiso calc R 1 H
C7 0.3371(3) 0.2759(3) 0.9048(2) 0.0314(4) Uani d . 1 C
H7 0.3148 0.3197 0.9905 0.038 Uiso calc R 1 H
O1 0.2306(2) 0.03728(17) 1.12512(13) 0.0299(3) Uani d . 1 O
O2 0.3018(2) 0.32482(18) 0.36495(16) 0.0402(4) Uani d D 1 O
O3 0.7278(2) 0.3774(2) 0.44836(16) 0.0438(4) Uani d D 1 O
S1 0.12129(8) -0.09489(7) 1.37225(5) 0.03284(15) Uani d . 1 S
H1O2 0.2074 0.3618 0.3317 0.050 Uiso d RD 1 H
H2O2 0.2677 0.2165 0.3778 0.050 Uiso d RD 1 H
H1O3 0.7747 0.3180 0.5039 0.050 Uiso d RD 1 H
H2O3 0.8065 0.4192 0.3828 0.050 Uiso d RD 1 H
H1O4 0.9327 0.3518 0.1695 0.050 Uiso d RD 1 H
H2O4 1.0436 0.5224 0.1996 0.050 Uiso d RD 1 H

loop_
_atom_site_aniso_label
_atom_site_aniso_U_11
_atom_site_aniso_U_22
_atom_site_aniso_U_33
_atom_site_aniso_U_12
_atom_site_aniso_U_13
_atom_site_aniso_U_23
O4 0.0537(9) 0.0293(8) 0.0278(7) 0.0045(7) -0.0008(7) 0.0052(6)
Zn1 0.0377(2) 0.02570(19) 0.02001(18) 0.00667(14) 0.00161(13) 0.00838(12)
N1 0.0434(10) 0.0265(9) 0.0235(8) 0.0015(7) 0.0033(7) 0.0069(7)
N2 0.0451(10) 0.0268(9) 0.0229(9) 0.0019(8) 0.0023(7) 0.0054(7)
N3 0.0320(9) 0.0272(9) 0.0221(8) 0.0055(7) 0.0001(6) 0.0068(7)
C1 0.0267(10) 0.0263(10) 0.0261(10) 0.0046(8) -0.0003(7) 0.0102(8)
C2 0.0294(10) 0.0296(10) 0.0221(10) 0.0056(8) -0.0009(8) 0.0055(8)
C3 0.0250(9) 0.0295(10) 0.0227(10) 0.0052(8) -0.0010(7) 0.0073(8)
C4 0.0355(10) 0.0251(10) 0.0264(10) 0.0058(8) -0.0016(8) 0.0046(8)
C5 0.0341(10) 0.0305(10) 0.0201(9) 0.0075(8) -0.0002(8) 0.0024(8)
C6 0.0411(11) 0.0258(10) 0.0274(10) 0.0084(9) 0.0011(8) 0.0051(8)
C7 0.0425(11) 0.0315(11) 0.0202(9) 0.0096(9) 0.0034(8) 0.0048(8)
O1 0.0414(8) 0.0259(7) 0.0212(7) 0.0067(6) 0.0026(6) 0.0079(6)
O2 0.0507(9) 0.0268(7) 0.0387(8) 0.0034(7) -0.0121(7) 0.0050(6)
O3 0.0515(9) 0.0506(10) 0.0377(8) 0.0271(8) 0.0152(7) 0.0226(7)
S1 0.0417(3) 0.0342(3) 0.0231(3) 0.0106(2) 0.0055(2) 0.0084(2)

loop_
_atom_type_symbol
_atom_type_description
_atom_type_scat_dispersion_real
_atom_type_scat_dispersion_imag
_atom_type_scat_source
C C 0.0033 0.0016 'International Tables Vol C Tables 4.2.6.8 and 6.1.1.4'
H H 0.0000 0.0000 'International Tables Vol C Tables 4.2.6.8 and 6.1.1.4'
N N 0.0061 0.0033 'International Tables Vol C Tables 4.2.6.8 and 6.1.1.4'
O O 0.0106 0.0060 'International Tables Vol C Tables 4.2.6.8 and 6.1.1.4'
S S 0.1246 0.1234 'International Tables Vol C Tables 4.2.6.8 and 6.1.1.4'
Zn Zn 0.2839 1.4301 'International Tables Vol C Tables 4.2.6.8 and 6.1.1.4'

loop_
_geom_angle_atom_site_label_1
_geom_angle_atom_site_label_2
_geom_angle_atom_site_label_3
_geom_angle_site_symmetry_1
_geom_angle_site_symmetry_3
_geom_angle
_geom_angle_publ_flag
H1O4 O4 H2O4 . . 110.0 ?
N3 Zn1 N3 . 2_666 180 y
N3 Zn1 O2 . 2_666 87.25(7) y
N3 Zn1 O2 2_666 2_666 92.75(7) ?
N3 Zn1 O2 . . 92.75(7) y
N3 Zn1 O2 2_666 . 87.25(7) ?
O2 Zn1 O2 2_666 . 180 y
N3 Zn1 O3 . . 88.34(7) y
N3 Zn1 O3 2_666 . 91.66(7) y
O2 Zn1 O3 2_666 . 90.39(8) ?
O2 Zn1 O3 . . 89.61(8) y
N3 Zn1 O3 . 2_666 91.66(7) ?
N3 Zn1 O3 2_666 2_666 88.34(7) ?
O2 Zn1 O3 2_666 2_666 89.61(8) ?
O2 Zn1 O3 . 2_666 90.39(8) y
O3 Zn1 O3 . 2_666 180 y
C1 N1 N2 . . 107.65(17) ?
C2 N2 N1 . . 106.41(16) ?
C5 N3 C6 . . 117.63(17) ?
C5 N3 Zn1 . . 120.53(13) ?
C6 N3 Zn1 . . 121.76(14) ?
N1 C1 O1 . . 109.59(17) ?
N1 C1 S1 . . 130.68(15) ?
O1 C1 S1 . . 119.72(15) ?
N2 C2 O1 . . 112.64(16) ?
N2 C2 C3 . . 128.34(18) ?
O1 C2 C3 . . 119.02(17) ?
C4 C3 C7 . . 118.45(17) ?
C4 C3 C2 . . 120.12(18) ?
C7 C3 C2 . . 121.43(18) ?
C5 C4 C3 . . 118.70(19) ?
C5 C4 H4 . . 120.6 ?
C3 C4 H4 . . 120.6 ?
N3 C5 C4 . . 123.44(18) ?
N3 C5 H5 . . 118.3 ?
C4 C5 H5 . . 118.3 ?
N3 C6 C7 . . 122.89(19) ?
N3 C6 H6 . . 118.6 ?
C7 C6 H6 . . 118.6 ?
C6 C7 C3 . . 118.87(18) ?
C6 C7 H7 . . 120.6 ?
C3 C7 H7 . . 120.6 ?
C2 O1 C1 . . 103.70(15) ?
Zn1 O2 H1O2 . . 115.4 ?
Zn1 O2 H2O2 . . 122.3 ?
H1O2 O2 H2O2 . . 112.4 ?
Zn1 O3 H1O3 . . 123.9 ?
Zn1 O3 H2O3 . . 118.9 ?
H1O3 O3 H2O3 . . 113.0 ?

loop_
_geom_bond_atom_site_label_1
_geom_bond_atom_site_label_2
_geom_bond_site_symmetry_2
_geom_bond_distance
_geom_bond_publ_flag
O4 H1O4 . 0.8564 ?
O4 H2O4 . 0.8541 ?
Zn1 N3 . 2.1179(18) y
Zn1 N3 2_666 2.1179(18) ?
Zn1 O2 2_666 2.1181(16) ?
Zn1 O2 . 2.1181(16) y
Zn1 O3 . 2.1515(18) y
Zn1 O3 2_666 2.1515(18) ?
N1 C1 . 1.309(3) ?
N1 N2 . 1.394(3) ?
N2 C2 . 1.287(3) ?
N3 C5 . 1.334(3) ?
N3 C6 . 1.341(3) ?
C1 O1 . 1.388(2) ?
C1 S1 . 1.684(2) ?
C2 O1 . 1.353(2) ?
C2 C3 . 1.457(3) ?
C3 C4 . 1.384(3) ?
C3 C7 . 1.390(3) ?
C4 C5 . 1.376(3) ?
C4 H4 . 0.9300 ?
C5 H5 . 0.9300 ?
C6 C7 . 1.377(3) ?
C6 H6 . 0.9300 ?
C7 H7 . 0.9300 ?
O2 H1O2 . 0.8561 ?
O2 H2O2 . 0.8431 ?
O3 H1O3 . 0.8405 ?
O3 H2O3 . 0.8558 ?

loop_
_geom_hbond_atom_site_label_D
_geom_hbond_atom_site_label_H
_geom_hbond_atom_site_label_A
_geom_hbond_site_symmetry_A
_geom_hbond_distance_DH
_geom_hbond_distance_HA
_geom_hbond_distance_DA
_geom_hbond_angle_DHA
O3 H1O3 S1 2_657 0.84 2.42 3.246(2) 167
O2 H2O2 S1 1_554 0.84 2.42 3.247(2) 167
O2 H1O2 O4 1_455 0.86 1.94 2.793(2) 171
O4 H2O4 N1 1_664 0.85 1.92 2.778(3) 179
O4 H1O4 N2 2_656 0.86 2.06 2.915(2) 177
O3 H2O3 O4 . 0.86 1.96 2.773(2) 158

loop_
_geom_torsion_atom_site_label_1
_geom_torsion_atom_site_label_2
_geom_torsion_atom_site_label_3
_geom_torsion_atom_site_label_4
_geom_torsion_site_symmetry_1
_geom_torsion
C1 N1 N2 C2 . 0.8(2)
O2 Zn1 N3 C5 2_666 -138.85(16)
O2 Zn1 N3 C5 . 41.15(16)
O3 Zn1 N3 C5 . -48.38(15)
O3 Zn1 N3 C5 2_666 131.62(15)
O2 Zn1 N3 C6 2_666 44.37(16)
O2 Zn1 N3 C6 . -135.63(16)
O3 Zn1 N3 C6 . 134.84(16)
O3 Zn1 N3 C6 2_666 -45.16(16)
N2 N1 C1 O1 . -0.8(2)
N2 N1 C1 S1 . 177.93(15)
N1 N2 C2 O1 . -0.4(2)
N1 N2 C2 C3 . 179.54(19)
N2 C2 C3 C4 . -5.6(3)
O1 C2 C3 C4 . 174.32(17)
N2 C2 C3 C7 . 173.7(2)
O1 C2 C3 C7 . -6.3(3)
C7 C3 C4 C5 . -0.7(3)
C2 C3 C4 C5 . 178.69(18)
C6 N3 C5 C4 . 0.3(3)
Zn1 N3 C5 C4 . -176.63(15)
C3 C4 C5 N3 . 0.5(3)
C5 N3 C6 C7 . -0.9(3)
Zn1 N3 C6 C7 . 175.99(16)
N3 C6 C7 C3 . 0.7(3)
C4 C3 C7 C6 . 0.1(3)
C2 C3 C7 C6 . -179.24(18)
N2 C2 O1 C1 . -0.1(2)
C3 C2 O1 C1 . 179.97(16)
N1 C1 O1 C2 . 0.6(2)
S1 C1 O1 C2 . -178.34(14)
